data_4035471
loop_
_publ_author_name
'Tsai, Yi-Hsuan'
'Borini Etichetti, Carla M.'
'Di Benedetto, Carolina'
'Girardini, Javier E.'
'Martins, Felipe Terra'
'Spanevello, Rolando A.'
'Su\'arez, Alejandra G'
'Sarotti, Ariel M.'

_publ_section_title
;
 Synthesis of Triazole Derivatives of Levoglucosenone As Promising
 Anticancer Agents: Effective Exploration of the Chemical Space through
 retro-aza-Michael//aza-Michael Isomerizations.
;
_journal_issue 7
_journal_name_full 'The Journal of organic chemistry'
_journal_page_first 3516
_journal_page_last 3528
_journal_paper_doi 10.1021/acs.joc.7b03141
_journal_volume 83
_journal_year 2018
_chemical_absolute_configuration unk
_chemical_formula_sum 'C14 H13 N3 O3'
_chemical_formula_weight 271.27
_space_group_crystal_system orthorhombic
_space_group_IT_number 19
_space_group_name_Hall 'P 2ac 2ab'
_space_group_name_H-M_alt 'P 21 21 21'
_atom_sites_solution_hydrogens geom
_audit_creation_method SHELXL-2014
_cell_angle_alpha 90
_cell_angle_beta 90
_cell_angle_gamma 90
_cell_formula_units_Z 4
_cell_length_a 9.3777(9)
_cell_length_b 10.5101(12)
_cell_length_c 13.0183(13)
_cell_measurement_reflns_used 2.491
_cell_measurement_temperature 296(2)
_cell_measurement_theta_max 8275
_cell_measurement_theta_min 25.242
_cell_volume 1283.1(2)
_computing_structure_refinement 'SHELXL-2014 (Sheldrick, 2014)'
_diffrn_ambient_temperature 296(2)
_diffrn_measured_fraction_theta_full 0.973
_diffrn_measured_fraction_theta_max 0.995
_diffrn_measurement_device_type KappaCCD
_diffrn_radiation_monochromator multilayer
_diffrn_radiation_source 'fine-focus sealed tube'
_diffrn_radiation_type MoK\a
_diffrn_radiation_wavelength 0.71073
_diffrn_reflns_av_R_equivalents 0.0358
_diffrn_reflns_av_unetI/netI 0.0318
_diffrn_reflns_Laue_measured_fraction_full 0.973
_diffrn_reflns_Laue_measured_fraction_max 0.995
_diffrn_reflns_limit_h_max 7
_diffrn_reflns_limit_h_min -11
_diffrn_reflns_limit_k_max 11
_diffrn_reflns_limit_k_min -12
_diffrn_reflns_limit_l_max 15
_diffrn_reflns_limit_l_min -15
_diffrn_reflns_number 8275
_diffrn_reflns_point_group_measured_fraction_full 0.972
_diffrn_reflns_point_group_measured_fraction_max 0.995
_diffrn_reflns_theta_full 25.242
_diffrn_reflns_theta_max 25.033
_diffrn_reflns_theta_min 2.491
_exptl_absorpt_coefficient_mu 0.101
_exptl_absorpt_correction_T_max 0.995
_exptl_absorpt_correction_T_min 0.962
_exptl_absorpt_correction_type multi-scan
_exptl_absorpt_process_details 'Blessing, R. H. (1995) Acta Cryst., A51, 33-38'
_exptl_crystal_colour colorless
_exptl_crystal_density_diffrn 1.404
_exptl_crystal_description plate
_exptl_crystal_F_000 568
_exptl_crystal_size_max 0.20
_exptl_crystal_size_mid 0.15
_exptl_crystal_size_min 0.05
_refine_diff_density_max 0.106
_refine_diff_density_min -0.167
_refine_diff_density_rms 0.035
_refine_ls_abs_structure_details
;
 Flack x determined using 701 quotients [(I+)-(I-)]/[(I+)+(I-)]
 (Parsons, Flack and Wagner, Acta Cryst. B69 (2013) 249-259).
;
_refine_ls_abs_structure_Flack 0.5(9)
_refine_ls_extinction_method none
_refine_ls_goodness_of_fit_ref 1.051
_refine_ls_hydrogen_treatment constr
_refine_ls_matrix_type full
_refine_ls_number_parameters 181
_refine_ls_number_reflns 2255
_refine_ls_number_restraints 0
_refine_ls_restrained_S_all 1.051
_refine_ls_R_factor_all 0.0489
_refine_ls_R_factor_gt 0.0396
_refine_ls_shift/su_max 0.000
_refine_ls_shift/su_mean 0.000
_refine_ls_structure_factor_coef Fsqd
_refine_ls_weighting_details 'w=1/[\s^2^(Fo^2^)+(0.0609P)^2^+0.0181P] where P=(Fo^2^+2Fc^2^)/3'
_refine_ls_weighting_scheme calc
_refine_ls_wR_factor_gt 0.0998
_refine_ls_wR_factor_ref 0.1053
_reflns_Friedel_coverage 0.714
_reflns_Friedel_fraction_full 0.969
_reflns_Friedel_fraction_max 0.995
_reflns_number_gt 1913
_reflns_number_total 2255
_reflns_threshold_expression 'I > 2\s(I)'
_cod_data_source_file jo7b03141_si_004.cif
_cod_data_source_block AT270C
_cod_database_code 4035471
_shelx_space_group_comment
;
The symmetry employed for this shelxl refinement is uniquely defined
by the following loop, which should always be used as a source of
symmetry information in preference to the above space-group names.
They are only intended as comments.
;
_shelxl_version_number 2014-3

loop_
_space_group_symop_operation_xyz
'x, y, z'
'x+1/2, -y+1/2, -z'
'-x, y+1/2, -z+1/2'
'-x+1/2, -y, z+1/2'

loop_
_atom_site_label
_atom_site_type_symbol
_atom_site_fract_x
_atom_site_fract_y
_atom_site_fract_z
_atom_site_U_iso_or_equiv
_atom_site_adp_type
_atom_site_occupancy
_atom_site_site_symmetry_order
_atom_site_calc_flag
_atom_site_refinement_flags_posn
_atom_site_refinement_flags_adp
O3 O 0.7857(2) 0.0880(2) 0.55306(17) 0.0592(6) Uani 1 1 d . .
O1 O 0.8334(3) 0.3496(3) 0.69259(19) 0.0819(8) Uani 1 1 d . .
O2 O 0.8701(3) 0.0372(2) 0.71073(17) 0.0776(7) Uani 1 1 d . .
N1 N 0.9772(2) 0.2154(2) 0.42253(18) 0.0505(6) Uani 1 1 d . .
N2 N 0.9164(3) 0.3309(2) 0.4288(2) 0.0625(7) Uani 1 1 d . .
N3 N 0.8721(3) 0.3606(2) 0.3357(2) 0.0613(7) Uani 1 1 d . .
C2 C 0.7956(4) 0.1311(3) 0.6554(3) 0.0641(9) Uani 1 1 d . .
H2 H 0.7006 0.1449 0.6847 0.077 Uiso 1 1 calc R U
C4 C 0.9263(3) 0.0380(3) 0.5365(2) 0.0573(8) Uani 1 1 d . .
H4 H 0.9272 -0.0219 0.4789 0.069 Uiso 1 1 calc R U
C5 C 1.0267(3) 0.1503(3) 0.5164(2) 0.0549(7) Uani 1 1 d . .
H5 H 1.1237 0.1182 0.5054 0.066 Uiso 1 1 calc R U
C7 C 0.9713(3) 0.1712(3) 0.3272(2) 0.0523(7) Uani 1 1 d . .
H7 H 1.0057 0.0935 0.3036 0.063 Uiso 1 1 calc R U
C8 C 0.9046(3) 0.2630(3) 0.2708(2) 0.0477(7) Uani 1 1 d . .
C9 C 0.8643(3) 0.2678(3) 0.1613(2) 0.0484(7) Uani 1 1 d . .
C14 C 0.9051(3) 0.1732(3) 0.0935(2) 0.0607(8) Uani 1 1 d . .
H14 H 0.9610 0.1058 0.1164 0.073 Uiso 1 1 calc R U
C13 C 0.8628(4) 0.1788(4) -0.0085(3) 0.0733(10) Uani 1 1 d . .
H13 H 0.8907 0.1152 -0.0539 0.088 Uiso 1 1 calc R U
C12 C 0.7802(4) 0.2776(4) -0.0425(3) 0.0753(11) Uani 1 1 d . .
H12 H 0.7517 0.2809 -0.1109 0.090 Uiso 1 1 calc R U
C11 C 0.7394(4) 0.3715(4) 0.0243(3) 0.0705(10) Uani 1 1 d . .
H11 H 0.6838 0.4388 0.0007 0.085 Uiso 1 1 calc R U
C10 C 0.7798(3) 0.3675(3) 0.1257(3) 0.0590(8) Uani 1 1 d . .
H10 H 0.7507 0.4313 0.1706 0.071 Uiso 1 1 calc R U
C6 C 1.0262(3) 0.2408(3) 0.6081(2) 0.0645(9) Uani 1 1 d . .
H6A H 1.0924 0.2097 0.6596 0.077 Uiso 1 1 calc R U
H6B H 1.0586 0.3240 0.5860 0.077 Uiso 1 1 calc R U
C1 C 0.8809(4) 0.2532(3) 0.6554(2) 0.0595(8) Uani 1 1 d . .
C3 C 0.9571(4) -0.0298(3) 0.6376(2) 0.0716(10) Uani 1 1 d . .
H3A H 0.9304 -0.1188 0.6338 0.086 Uiso 1 1 calc R U
H3B H 1.0573 -0.0236 0.6554 0.086 Uiso 1 1 calc R U

loop_
_atom_site_aniso_label
_atom_site_aniso_U_11
_atom_site_aniso_U_22
_atom_site_aniso_U_33
_atom_site_aniso_U_23
_atom_site_aniso_U_13
_atom_site_aniso_U_12
O3 0.0507(12) 0.0587(13) 0.0681(14) 0.0022(11) -0.0050(10) -0.0004(10)
O1 0.0969(19) 0.0750(16) 0.0738(17) -0.0200(14) -0.0071(13) 0.0171(16)
O2 0.0896(17) 0.0778(16) 0.0655(14) 0.0176(13) 0.0110(13) 0.0233(15)
N1 0.0462(12) 0.0499(14) 0.0553(15) 0.0033(12) -0.0013(11) 0.0042(12)
N2 0.0711(17) 0.0549(15) 0.0616(17) -0.0025(14) -0.0039(13) 0.0124(14)
N3 0.0701(17) 0.0528(15) 0.0609(16) -0.0022(13) -0.0050(13) 0.0129(13)
C2 0.0583(18) 0.070(2) 0.064(2) 0.0008(18) 0.0055(16) 0.0138(16)
C4 0.0601(18) 0.0520(17) 0.0600(19) 0.0009(15) -0.0033(14) 0.0103(14)
C5 0.0437(15) 0.0609(18) 0.0601(19) 0.0055(15) -0.0045(13) 0.0078(14)
C7 0.0529(16) 0.0464(15) 0.0576(18) 0.0001(15) 0.0030(14) 0.0049(14)
C8 0.0387(14) 0.0455(16) 0.0588(17) 0.0009(14) 0.0051(13) -0.0010(13)
C9 0.0414(14) 0.0483(16) 0.0557(17) 0.0070(14) 0.0046(12) -0.0046(13)
C14 0.0604(18) 0.0614(19) 0.060(2) 0.0042(16) 0.0064(15) 0.0005(16)
C13 0.077(2) 0.083(3) 0.060(2) -0.008(2) 0.0116(19) -0.010(2)
C12 0.073(2) 0.095(3) 0.058(2) 0.014(2) -0.0080(18) -0.022(2)
C11 0.062(2) 0.072(3) 0.077(2) 0.021(2) -0.0142(18) -0.0113(18)
C10 0.0547(17) 0.0528(18) 0.069(2) 0.0107(16) -0.0048(15) -0.0048(14)
C6 0.0563(18) 0.072(2) 0.065(2) 0.0001(17) -0.0173(16) -0.0012(17)
C1 0.065(2) 0.061(2) 0.0525(17) -0.0013(17) -0.0129(15) 0.0102(17)
C3 0.081(2) 0.066(2) 0.068(2) 0.0114(18) 0.0050(18) 0.020(2)

loop_
_atom_type_symbol
_atom_type_description
_atom_type_scat_dispersion_real
_atom_type_scat_dispersion_imag
_atom_type_scat_source
C C 0.0033 0.0016 'International Tables Vol C Tables 4.2.6.8 and 6.1.1.4'
H H 0.0000 0.0000 'International Tables Vol C Tables 4.2.6.8 and 6.1.1.4'
N N 0.0061 0.0033 'International Tables Vol C Tables 4.2.6.8 and 6.1.1.4'
O O 0.0106 0.0060 'International Tables Vol C Tables 4.2.6.8 and 6.1.1.4'

loop_
_geom_angle_atom_site_label_1
_geom_angle_atom_site_label_2
_geom_angle_atom_site_label_3
_geom_angle
C2 O3 C4 101.5(2)
C2 O2 C3 106.6(2)
C7 N1 N2 110.8(2)
C7 N1 C5 128.7(2)
N2 N1 C5 120.2(2)
N3 N2 N1 107.0(2)
N2 N3 C8 108.7(2)
O2 C2 O3 106.9(3)
O2 C2 C1 109.5(3)
O3 C2 C1 107.9(3)
O2 C2 H2 110.8
O3 C2 H2 110.8
C1 C2 H2 110.8
O3 C4 C3 102.5(2)
O3 C4 C5 108.0(2)
C3 C4 C5 113.0(3)
O3 C4 H4 111.0
C3 C4 H4 111.0
C5 C4 H4 111.0
N1 C5 C6 111.0(2)
N1 C5 C4 107.8(2)
C6 C5 C4 110.1(2)
N1 C5 H5 109.3
C6 C5 H5 109.3
C4 C5 H5 109.3
N1 C7 C8 106.0(3)
N1 C7 H7 127.0
C8 C7 H7 127.0
N3 C8 C7 107.6(3)
N3 C8 C9 121.0(3)
C7 C8 C9 131.4(3)
C14 C9 C10 119.1(3)
C14 C9 C8 121.4(3)
C10 C9 C8 119.5(3)
C9 C14 C13 120.1(3)
C9 C14 H14 120.0
C13 C14 H14 120.0
C12 C13 C14 120.2(4)
C12 C13 H13 119.9
C14 C13 H13 119.9
C11 C12 C13 119.9(3)
C11 C12 H12 120.0
C13 C12 H12 120.0
C12 C11 C10 120.7(4)
C12 C11 H11 119.7
C10 C11 H11 119.7
C11 C10 C9 120.0(3)
C11 C10 H10 120.0
C9 C10 H10 120.0
C1 C6 C5 112.2(3)
C1 C6 H6A 109.2
C5 C6 H6A 109.2
C1 C6 H6B 109.2
C5 C6 H6B 109.2
H6A C6 H6B 107.9
O1 C1 C6 124.9(3)
O1 C1 C2 121.1(3)
C6 C1 C2 113.9(3)
O2 C3 C4 103.6(2)
O2 C3 H3A 111.0
C4 C3 H3A 111.0
O2 C3 H3B 111.0
C4 C3 H3B 111.0
H3A C3 H3B 109.0

loop_
_geom_bond_atom_site_label_1
_geom_bond_atom_site_label_2
_geom_bond_distance
O3 C2 1.411(4)
O3 C4 1.435(3)
O1 C1 1.207(4)
O2 C2 1.408(4)
O2 C3 1.438(4)
N1 C7 1.326(4)
N1 N2 1.344(3)
N1 C5 1.475(4)
N2 N3 1.319(4)
N3 C8 1.363(4)
C2 C1 1.512(5)
C2 H2 0.9800
C4 C3 1.524(4)
C4 C5 1.532(4)
C4 H4 0.9800
C5 C6 1.527(4)
C5 H5 0.9800
C7 C8 1.364(4)
C7 H7 0.9300
C8 C9 1.476(4)
C9 C14 1.383(4)
C9 C10 1.393(4)
C14 C13 1.387(5)
C14 H14 0.9300
C13 C12 1.370(5)
C13 H13 0.9300
C12 C11 1.370(5)
C12 H12 0.9300
C11 C10 1.375(5)
C11 H11 0.9300
C10 H10 0.9300
C6 C1 1.501(5)
C6 H6A 0.9700
C6 H6B 0.9700
C3 H3A 0.9700
C3 H3B 0.9700

loop_
_geom_torsion_atom_site_label_1
_geom_torsion_atom_site_label_2
_geom_torsion_atom_site_label_3
_geom_torsion_atom_site_label_4
_geom_torsion
C7 N1 N2 N3 -0.4(3)
C5 N1 N2 N3 -174.7(2)
N1 N2 N3 C8 0.4(3)
C3 O2 C2 O3 25.4(3)
C3 O2 C2 C1 -91.3(3)
C4 O3 C2 O2 -42.3(3)
C4 O3 C2 C1 75.3(3)
C2 O3 C4 C3 41.2(3)
C2 O3 C4 C5 -78.4(3)
C7 N1 C5 C6 175.4(3)
N2 N1 C5 C6 -11.4(4)
C7 N1 C5 C4 -64.0(4)
N2 N1 C5 C4 109.2(3)
O3 C4 C5 N1 -61.7(3)
C3 C4 C5 N1 -174.4(2)
O3 C4 C5 C6 59.4(3)
C3 C4 C5 C6 -53.2(3)
N2 N1 C7 C8 0.3(3)
C5 N1 C7 C8 174.0(3)
N2 N3 C8 C7 -0.2(4)
N2 N3 C8 C9 178.4(3)
N1 C7 C8 N3 -0.1(3)
N1 C7 C8 C9 -178.4(3)
N3 C8 C9 C14 175.6(3)
C7 C8 C9 C14 -6.3(5)
N3 C8 C9 C10 -6.4(4)
C7 C8 C9 C10 171.8(3)
C10 C9 C14 C13 0.4(4)
C8 C9 C14 C13 178.5(3)
C9 C14 C13 C12 -0.2(5)
C14 C13 C12 C11 0.2(5)
C13 C12 C11 C10 -0.4(5)
C12 C11 C10 C9 0.7(5)
C14 C9 C10 C11 -0.7(4)
C8 C9 C10 C11 -178.8(3)
N1 C5 C6 C1 81.9(3)
C4 C5 C6 C1 -37.4(3)
C5 C6 C1 O1 -144.9(3)
C5 C6 C1 C2 36.5(4)
O2 C2 C1 O1 -119.2(3)
O3 C2 C1 O1 124.8(3)
O2 C2 C1 C6 59.5(3)
O3 C2 C1 C6 -56.5(3)
C2 O2 C3 C4 1.2(3)
O3 C4 C3 O2 -26.4(3)
C5 C4 C3 O2 89.6(3)
